data_1572626
loop_
_publ_author_name
'Xu, Chengkai'
'Tran, Quy Gia'
'Liu, Dexin'
'Zhai, Canjia'
'Wojtas, Lukasz'
'Liu, Wenqi'

_publ_section_title
;
 Charge-assisted hydrogen bonding in a bicyclic amide cage: an effective
 approach to anion recognition and catalysis in water.
;
_journal_issue 39
_journal_name_full 'Chemical science'
_journal_page_first 16040
_journal_page_last 16049
_journal_paper_doi 10.1039/d4sc05236f
_journal_volume 15
_journal_year 2024
_chemical_formula_moiety 'C54 H66 N9 O6, 3(Cl), 4.764(O), 1.651(C2 H6 O S)'
_chemical_formula_sum 'C57.3 H75.9 Cl3 N9 O12.41 S1.65'
_chemical_formula_weight 1248.66
_space_group_crystal_system triclinic
_space_group_IT_number 2
_space_group_name_Hall '-P 1'
_space_group_name_H-M_alt 'P -1'
_atom_sites_solution_hydrogens geom
_atom_sites_solution_primary iterative
_audit_creation_date 2024-01-23
_audit_creation_method
;
Olex2 1.5
(compiled 2023.08.24 svn.re1ec1418 for OlexSys, GUI svn.r6817)
;
_audit_update_record
;
2024-02-21 deposited with the CCDC.	2024-09-10 downloaded from the CCDC.
;
_cell_angle_alpha 67.614(3)
_cell_angle_beta 81.558(3)
_cell_angle_gamma 68.560(3)
_cell_formula_units_Z 2
_cell_length_a 14.9459(6)
_cell_length_b 15.2203(7)
_cell_length_c 18.4006(8)
_cell_measurement_reflns_used 9828
_cell_measurement_temperature 107.00
_cell_measurement_theta_max 57.22
_cell_measurement_theta_min 2.60
_cell_volume 3602.4(3)
_computing_cell_refinement 'SAINT V8.40B (?, 2016)'
_computing_data_reduction 'SAINT V8.40B (?, 2016)'
_computing_molecular_graphics 'Olex2 1.5 (Dolomanov et al., 2009)'
_computing_publication_material 'Olex2 1.5 (Dolomanov et al., 2009)'
_computing_structure_refinement 'XL  (Sheldrick, 2008)'
_computing_structure_solution 'olex2.solve 1.5 (Bourhis et al., 2015)'
_diffrn_ambient_temperature 107.00
_diffrn_detector 'Bruker PHOTON III CPAD area detector'
_diffrn_detector_type 'CPAD area detector'
_diffrn_measured_fraction_theta_full 0.999
_diffrn_measured_fraction_theta_max 0.999
_diffrn_measurement_device 'four-circle diffractometer'
_diffrn_measurement_device_type 'Bruker D8 Venture Dual Source'
_diffrn_measurement_method 'omega and phi scans'
_diffrn_radiation_monochromator mirrors
_diffrn_radiation_type CuK\a
_diffrn_radiation_wavelength 1.54178
_diffrn_reflns_av_R_equivalents 0.1471
_diffrn_reflns_av_unetI/netI 0.1103
_diffrn_reflns_Laue_measured_fraction_full 0.999
_diffrn_reflns_Laue_measured_fraction_max 0.999
_diffrn_reflns_limit_h_max 14
_diffrn_reflns_limit_h_min -14
_diffrn_reflns_limit_k_max 15
_diffrn_reflns_limit_k_min -15
_diffrn_reflns_limit_l_max 18
_diffrn_reflns_limit_l_min -18
_diffrn_reflns_number 49602
_diffrn_reflns_point_group_measured_fraction_full 0.999
_diffrn_reflns_point_group_measured_fraction_max 0.999
_diffrn_reflns_theta_full 49.750
_diffrn_reflns_theta_max 49.750
_diffrn_reflns_theta_min 2.597
_diffrn_source 'Microfocus sealed X-ray tube'
_diffrn_source_current 1.1
_diffrn_source_power 0.05500000000000001
_diffrn_source_type 'Incoatec ImuS 3.0'
_diffrn_source_voltage 50.0
_diffrn_standards_number 0
_exptl_absorpt_coefficient_mu 2.079
_exptl_absorpt_correction_T_max 0.7379
_exptl_absorpt_correction_T_min 0.5661
_exptl_absorpt_correction_type multi-scan
_exptl_absorpt_process_details
;
SADABS-2016/2 (Bruker,2016/2) was used for absorption correction.
wR2(int) was 0.1279 before and 0.1049 after correction.
The Ratio of minimum to maximum transmission is 0.7672.
The \l/2 correction factor is Not present.
;
_exptl_crystal_colour colourless
_exptl_crystal_density_diffrn 1.151
_exptl_crystal_description block
_exptl_crystal_F_000 1319
_exptl_crystal_size_max 0.04
_exptl_crystal_size_mid 0.03
_exptl_crystal_size_min 0.02
_refine_diff_density_max 0.640
_refine_diff_density_min -0.362
_refine_diff_density_rms 0.109
_refine_ls_extinction_method none
_refine_ls_goodness_of_fit_ref 1.295
_refine_ls_hydrogen_treatment constr
_refine_ls_matrix_type full
_refine_ls_number_parameters 815
_refine_ls_number_reflns 7315
_refine_ls_number_restraints 1269
_refine_ls_restrained_S_all 1.231
_refine_ls_R_factor_all 0.1968
_refine_ls_R_factor_gt 0.1361
_refine_ls_shift/su_max 0.002
_refine_ls_shift/su_mean 0.000
_refine_ls_structure_factor_coef Fsqd
_refine_ls_weighting_details 'w=1/[\s^2^(Fo^2^)+(0.2000P)^2^] where P=(Fo^2^+2Fc^2^)/3'
_refine_ls_weighting_scheme calc
_refine_ls_wR_factor_gt 0.3432
_refine_ls_wR_factor_ref 0.3934
_reflns_Friedel_coverage 0.000
_reflns_number_gt 4026
_reflns_number_total 7315
_reflns_threshold_expression 'I > 2\s(I)'
_cod_data_source_file d4sc05236f2.cif
_cod_data_source_block 117_4_3
_cod_depositor_comments 'Adding full bibliography for 1572625--1572628.cif.'
_cod_original_formula_sum 'C57.30 H75.90 Cl3 N9 O12.41 S1.65'
_cod_database_code 1572626
_shelx_shelxl_version_number 2019/1
_shelx_space_group_comment
;
The symmetry employed for this shelxl refinement is uniquely defined
by the following loop, which should always be used as a source of
symmetry information in preference to the above space-group names.
They are only intended as comments.
;
_shelx_estimated_absorpt_t_max 0.960
_shelx_estimated_absorpt_t_min 0.921
_olex2_refinement_description
;
1. Fixed Uiso
 At 1.2 times of:
  All C(H) groups, All C(H,H) groups, All N(H) groups
 At 1.5 times of:
  All C(H,H,H) groups
2. Rigid bond restraints
 All non-hydrogen atoms
 with sigma for 1-2 distances of 0.01 and sigma for 1-3 distances of 0.01
3. Uiso/Uaniso restraints and constraints
All non-hydrogen atoms have similar U: within 2A with sigma of 0.04 and sigma
for terminal atoms of 0.08 within 2A
4. Rigid body (RIGU) restrains
 All non-hydrogen atoms
 with sigma for 1-2 distances of 0.004 and sigma for 1-3 distances of 0.004
5. Others
 0.5*[Sof(Cl45)]+1*[Sof(Cl41)]+1*[Sof(Cl43)]+1*[Sof(Cl44)]+1*[Sof(Cl42)]+1*
 [Sof(Cl46)]=3 with esd of 0
 Sof(S)=Sof(O)=Sof(C1)=Sof(H1A)=Sof(H1B)=Sof(H1C)=Sof(C2)=Sof(H2A)=Sof(H2B)=
 Sof(H2C)=FVAR(7)
 Sof(S)=Sof(O)=Sof(C1)=Sof(H1A)=Sof(H1B)=Sof(H1C)=Sof(C2)=Sof(H2A)=Sof(H2B)=
 Sof(H2C)=FVAR(8)
 Sof(S)=Sof(O)=Sof(C1)=Sof(H1A)=Sof(H1B)=Sof(H1C)=Sof(C2)=Sof(H2A)=Sof(H2B)=
 Sof(H2C)=FVAR(9)
 Sof(S)=Sof(O)=Sof(C2)=Sof(H2A)=Sof(H2B)=Sof(H2C)=Sof(C1)=Sof(H1A)=Sof(H1B)=
 Sof(H1C)=FVAR(10)
 Sof(S)=Sof(O)=Sof(C1)=Sof(H1A)=Sof(H1B)=Sof(H1C)=Sof(C2)=Sof(H2A)=Sof(H2B)=
 Sof(H2C)=FVAR(11)
 Fixed Sof: O52(0.5) O54(0.5) O55(0.5) O56(0.5) O57(0.333333) O58(0.5)
 O59(0.333333)
6.a Secondary CH2 refined with riding coordinates:
 C21D(H21A,H21B), C23D(H23A,H23B), C25D(H25A,H25B), C27D(H27A,H27B), C29D(H29A,
 H29B), C31D(H31A,H31B), C21E(H21C,H21D), C23E(H23C,H23D), C25E(H25C,H25D),
 C27E(H27C,H27D), C29E(H29C,H29D), C31E(H31C,H31D)
6.b Me refined with riding coordinates:
 C1(H1A,H1B,H1C), C2(H2A,H2B,H2C), C1(H1A,H1B,H1C), C2(H2A,H2B,H2C), C1(H1A,
 H1B,H1C), C2(H2A,H2B,H2C), C2(H2A,H2B,H2C), C1(H1A,H1B,H1C), C1(H1A,H1B,H1C),
 C2(H2A,H2B,H2C)
6.c Aromatic/amide H refined with riding coordinates:
 C3A(H3A), C5A(H5A), C7A(H7A), C3B(H3B), C5B(H5B), C7B(H7B), C3C(H3C),
 C5C(H5C), C7C(H7C), N22D(H22D), N24D(H24D), N26D(H26D), N22E(H22E), N24E(H24E),
  N26E(H26E)
6.d Idealised Me refined as rotating group:
 C1A(H1AA,H1AB,H1AC), C1B(H1BA,H1BB,H1BC), C1C(H1CA,H1CB,H1CC), C28D(H28A,H28B,
 H28C), C30D(H30A,H30B,H30C), C32D(H32A,H32B,H32C), C28E(H28D,H28E,H28F),
 C30E(H30D,H30E,H30F), C32E(H32D,H32E,H32F)
;
_olex2_submission_special_instructions 'No special instructions were received'

loop_
_space_group_symop_operation_xyz
'x, y, z'
'-x, -y, -z'

loop_
_atom_site_label
_atom_site_type_symbol
_atom_site_fract_x
_atom_site_fract_y
_atom_site_fract_z
_atom_site_U_iso_or_equiv
_atom_site_adp_type
_atom_site_occupancy
_atom_site_site_symmetry_order
_atom_site_calc_flag
_atom_site_refinement_flags_posn
_atom_site_refinement_flags_adp
_atom_site_refinement_flags_occupancy
_atom_site_disorder_assembly
_atom_site_disorder_group
C1A C 0.3011(10) -0.0836(7) 0.9955(8) 0.139(5) Uani 1 1 d . U . . .
H1AA H 0.240891 -0.088910 1.022984 0.209 Uiso 1 1 calc R U . . .
H1AB H 0.352731 -0.113161 1.033843 0.209 Uiso 1 1 calc R U . . .
H1AC H 0.317400 -0.119907 0.958741 0.209 Uiso 1 1 calc R U . . .
N2A N 0.2893(7) 0.0247(5) 0.9513(5) 0.105(3) Uani 1 1 d . U . . .
C3A C 0.2229(8) 0.0794(7) 0.8952(7) 0.111(4) Uani 1 1 d . U . . .
H3A H 0.185178 0.048562 0.882827 0.133 Uiso 1 1 calc R U . . .
C4A C 0.2090(7) 0.1806(6) 0.8551(5) 0.081(3) Uani 1 1 d . U . . .
C5A C 0.2653(6) 0.2230(6) 0.8744(5) 0.072(2) Uani 1 1 d . U . . .
H5A H 0.254345 0.293319 0.849470 0.087 Uiso 1 1 calc R U . . .
C6A C 0.3375(6) 0.1644(6) 0.9296(5) 0.079(3) Uani 1 1 d . U . . .
C7A C 0.3470(8) 0.0641(7) 0.9688(7) 0.108(4) Uani 1 1 d . U . . .
H7A H 0.394403 0.022713 1.008261 0.129 Uiso 1 1 calc R U . . .
C8A C 0.1343(7) 0.2363(6) 0.7924(6) 0.083(3) Uani 1 1 d . U . . .
O9A O 0.0884(6) 0.1917(5) 0.7785(5) 0.135(3) Uani 1 1 d . U . . .
C10A C 0.4018(7) 0.2031(6) 0.9520(6) 0.086(3) Uani 1 1 d . U . . .
O11A O 0.4651(6) 0.1455(5) 1.0019(5) 0.130(3) Uani 1 1 d . U . . .
C1B C 0.5716(9) 0.7808(10) 0.2808(6) 0.124(4) Uani 1 1 d . U . . .
H1BA H 0.619685 0.722262 0.271014 0.186 Uiso 1 1 calc R U . . .
H1BB H 0.603821 0.823437 0.286656 0.186 Uiso 1 1 calc R U . . .
H1BC H 0.527105 0.819874 0.236564 0.186 Uiso 1 1 calc R U . . .
N2B N 0.5166(6) 0.7455(7) 0.3549(5) 0.102(2) Uani 1 1 d . U . . .
C3B C 0.4342(8) 0.7334(9) 0.3504(6) 0.104(3) Uani 1 1 d . U . . .
H3B H 0.407301 0.753911 0.300455 0.125 Uiso 1 1 calc R U . . .
C4B C 0.3880(7) 0.6921(9) 0.4166(6) 0.105(3) Uani 1 1 d . U . . .
C5B C 0.4316(7) 0.6599(9) 0.4885(6) 0.110(4) Uani 1 1 d . U . . .
H5B H 0.402019 0.628118 0.535544 0.132 Uiso 1 1 calc R U . . .
C6B C 0.5163(7) 0.6734(9) 0.4927(6) 0.103(3) Uani 1 1 d . U . . .
C7B C 0.5573(7) 0.7165(8) 0.4251(6) 0.100(3) Uani 1 1 d . U . . .
H7B H 0.615845 0.726887 0.426572 0.120 Uiso 1 1 calc R U . . .
C8B C 0.2950(8) 0.6823(11) 0.4072(7) 0.122(4) Uani 1 1 d . U . . .
O9B O 0.2585(7) 0.7240(11) 0.3411(5) 0.220(6) Uani 1 1 d . U . . .
C10B C 0.5672(8) 0.6423(10) 0.5666(6) 0.112(4) Uani 1 1 d . U . . .
O11B O 0.6352(6) 0.6695(9) 0.5656(5) 0.176(4) Uani 1 1 d . U . . .
C00C C 0.3861(6) 0.5269(6) 0.9038(5) 0.0660(18) Uani 1 1 d . U . . .
C1C C -0.1088(7) 1.1417(7) 0.7926(7) 0.104(3) Uani 1 1 d . U . . .
H1CA H -0.160522 1.183779 0.754252 0.157 Uiso 1 1 calc R U . . .
H1CB H -0.066570 1.179506 0.789366 0.157 Uiso 1 1 calc R U . . .
H1CC H -0.136527 1.123206 0.845645 0.157 Uiso 1 1 calc R U . . .
N2C N -0.0519(5) 1.0481(5) 0.7752(4) 0.0753(19) Uani 1 1 d . U . . .
C3C C -0.0867(6) 1.0149(6) 0.7333(5) 0.076(2) Uani 1 1 d . U . . .
H3C H -0.149519 1.052468 0.712289 0.092 Uiso 1 1 calc R U . . .
C4C C -0.0353(6) 0.9277(6) 0.7187(5) 0.073(2) Uani 1 1 d . U . . .
C5C C 0.0569(6) 0.8741(6) 0.7501(6) 0.078(2) Uani 1 1 d . U . . .
H5C H 0.095023 0.813722 0.741117 0.094 Uiso 1 1 calc R U . . .
C6C C 0.0923(6) 0.9097(6) 0.7943(6) 0.079(2) Uani 1 1 d . U . . .
C7C C 0.0367(6) 0.9981(6) 0.8058(6) 0.080(2) Uani 1 1 d . U . . .
H7C H 0.060887 1.023757 0.835401 0.097 Uiso 1 1 calc R U . . .
C8C C -0.0791(7) 0.8958(7) 0.6701(6) 0.090(3) Uani 1 1 d . U . . .
O9C O -0.1491(6) 0.9605(6) 0.6283(5) 0.144(3) Uani 1 1 d . U . . .
C10C C 0.1894(7) 0.8600(7) 0.8281(7) 0.096(3) Uani 1 1 d . U . . .
O11C O 0.2248(6) 0.9075(6) 0.8488(8) 0.182(5) Uani 1 1 d . U . . .
C21D C 0.0426(7) 0.3909(6) 0.6958(6) 0.088(3) Uani 1 1 d . U . . .
H21A H -0.021675 0.398620 0.720975 0.105 Uiso 1 1 calc R U . . .
H21B H 0.050622 0.352100 0.661250 0.105 Uiso 1 1 calc R U . . .
N22D N 0.1157(5) 0.3348(5) 0.7563(4) 0.085(2) Uani 1 1 d . U . . .
H22D H 0.147175 0.365781 0.768764 0.102 Uiso 1 1 calc R U . . .
C23D C -0.0857(6) 0.7673(6) 0.6268(5) 0.080(2) Uani 1 1 d . U . . .
H23A H -0.108524 0.821828 0.575798 0.096 Uiso 1 1 calc R U . . .
H23B H -0.141912 0.750626 0.656035 0.096 Uiso 1 1 calc R U . . .
N24D N -0.0429(5) 0.8035(5) 0.6719(4) 0.079(2) Uani 1 1 d . U . . .
H24D H 0.008233 0.761814 0.700584 0.095 Uiso 1 1 calc R U . . .
C25D C 0.1695(6) 0.6117(8) 0.4574(5) 0.092(3) Uani 1 1 d . U . . .
H25A H 0.186736 0.550581 0.443684 0.111 Uiso 1 1 calc R U . . .
H25B H 0.131657 0.670091 0.413564 0.111 Uiso 1 1 calc R U . . .
N26D N 0.2586(5) 0.6276(7) 0.4671(5) 0.098(2) Uani 1 1 d . U . . .
H26D H 0.286252 0.599949 0.513267 0.118 Uiso 1 1 calc R U . . .
C27D C -0.0768(6) 0.5668(7) 0.7357(5) 0.083(2) Uani 1 1 d . U . . .
H27A H -0.086156 0.621883 0.755276 0.100 Uiso 1 1 calc R U . . .
H27B H -0.043979 0.501980 0.777280 0.100 Uiso 1 1 calc R U . . .
C28D C -0.1757(7) 0.5680(9) 0.7196(6) 0.096(3) Uani 1 1 d . U . . .
H28A H -0.166769 0.512015 0.702074 0.144 Uiso 1 1 calc R U . . .
H28B H -0.208415 0.632116 0.678579 0.144 Uiso 1 1 calc R U . . .
H28C H -0.214605 0.560479 0.767861 0.144 Uiso 1 1 calc R U . . .
C29D C 0.0395(7) 0.7914(7) 0.4891(6) 0.093(3) Uani 1 1 d . U . . .
H29A H 0.103192 0.789044 0.463841 0.111 Uiso 1 1 calc R U . . .
H29B H 0.023213 0.837840 0.518557 0.111 Uiso 1 1 calc R U . . .
C30D C -0.0360(8) 0.8330(8) 0.4251(6) 0.112(4) Uani 1 1 d . U . . .
H30A H -0.017883 0.789783 0.393448 0.168 Uiso 1 1 calc R U . . .
H30B H -0.039269 0.901786 0.391167 0.168 Uiso 1 1 calc R U . . .
H30C H -0.098900 0.834092 0.449748 0.168 Uiso 1 1 calc R U . . .
C31D C 0.1793(7) 0.4109(7) 0.5670(6) 0.094(3) Uani 1 1 d . U . . .
H31A H 0.195516 0.353579 0.617563 0.113 Uiso 1 1 calc R U . . .
H31B H 0.239538 0.423534 0.543793 0.113 Uiso 1 1 calc R U . . .
C32D C 0.1379(8) 0.3815(9) 0.5112(8) 0.125(4) Uani 1 1 d . U . . .
H32A H 0.126964 0.435535 0.459476 0.187 Uiso 1 1 calc R U . . .
H32B H 0.076918 0.371544 0.532713 0.187 Uiso 1 1 calc R U . . .
H32C H 0.183551 0.318789 0.506017 0.187 Uiso 1 1 calc R U . . .
C33D C 0.0479(6) 0.4944(6) 0.6464(5) 0.0675(19) Uani 1 1 d . U . . .
C34D C -0.0133(6) 0.5800(6) 0.6623(5) 0.0666(18) Uani 1 1 d . U . . .
C35D C -0.0143(6) 0.6748(6) 0.6121(5) 0.0655(18) Uani 1 1 d . U . . .
C36D C 0.0454(6) 0.6874(6) 0.5456(5) 0.0713(19) Uani 1 1 d . U . . .
C37D C 0.1094(6) 0.5997(7) 0.5309(5) 0.0700(19) Uani 1 1 d . U . . .
C38D C 0.1106(6) 0.5039(7) 0.5825(5) 0.0704(19) Uani 1 1 d . U . . .
C21E C 0.4531(7) 0.3386(6) 0.9437(6) 0.085(3) Uani 1 1 d . U . . .
H21C H 0.520496 0.292713 0.946030 0.102 Uiso 1 1 calc R U . . .
H21D H 0.434200 0.340978 0.997026 0.102 Uiso 1 1 calc R U . . .
N22E N 0.3920(5) 0.2986(5) 0.9211(4) 0.080(2) Uani 1 1 d . U . . .
H22E H 0.347279 0.339695 0.885713 0.096 Uiso 1 1 calc R U . . .
C23E C 0.5832(7) 0.5599(8) 0.7073(5) 0.099(3) Uani 1 1 d . U . . .
H23C H 0.611082 0.610963 0.704446 0.119 Uiso 1 1 calc R U . . .
H23D H 0.636137 0.494593 0.716200 0.119 Uiso 1 1 calc R U . . .
N24E N 0.5348(6) 0.5908(8) 0.6323(5) 0.108(3) Uani 1 1 d . U . . .
H24E H 0.484161 0.574402 0.632233 0.130 Uiso 1 1 calc R U . . .
C25E C 0.3302(6) 0.7151(7) 0.8757(7) 0.102(3) Uani 1 1 d . U . . .
H25C H 0.319146 0.694169 0.933256 0.122 Uiso 1 1 calc R U . . .
H25D H 0.365890 0.762975 0.860835 0.122 Uiso 1 1 calc R U . . .
N26E N 0.2370(5) 0.7669(5) 0.8360(5) 0.098(3) Uani 1 1 d . U . . .
H26E H 0.213360 0.734427 0.817465 0.117 Uiso 1 1 calc R U . . .
C27E C 0.5735(6) 0.3604(7) 0.8054(7) 0.098(3) Uani 1 1 d . U . . .
H27C H 0.581440 0.377963 0.747821 0.118 Uiso 1 1 calc R U . . .
H27D H 0.542189 0.308387 0.825346 0.118 Uiso 1 1 calc R U . . .
C28E C 0.6738(7) 0.3156(9) 0.8430(8) 0.125(4) Uani 1 1 d . U . . .
H28D H 0.704716 0.367149 0.824510 0.188 Uiso 1 1 calc R U . . .
H28E H 0.713345 0.257684 0.827970 0.188 Uiso 1 1 calc R U . . .
H28F H 0.666854 0.293635 0.900343 0.188 Uiso 1 1 calc R U . . .
C29E C 0.4595(8) 0.7361(7) 0.7418(7) 0.116(3) Uani 1 1 d . U . . .
H29C H 0.395904 0.788914 0.739744 0.139 Uiso 1 1 calc R U . . .
H29D H 0.478471 0.738067 0.687488 0.139 Uiso 1 1 calc R U . . .
C30E C 0.5351(10) 0.7586(9) 0.7761(9) 0.156(6) Uani 1 1 d . U . . .
H30D H 0.540702 0.823770 0.741501 0.234 Uiso 1 1 calc R U . . .
H30E H 0.597591 0.705208 0.779696 0.234 Uiso 1 1 calc R U . . .
H30F H 0.514200 0.760966 0.828562 0.234 Uiso 1 1 calc R U . . .
C31E C 0.3147(6) 0.5138(8) 0.9723(5) 0.090(3) Uani 1 1 d . U . . .
H31C H 0.297585 0.453634 0.980610 0.108 Uiso 1 1 calc R U . . .
H31D H 0.255277 0.573505 0.959237 0.108 Uiso 1 1 calc R U . . .
C32E C 0.3585(8) 0.5008(11) 1.0504(6) 0.121(4) Uani 1 1 d . U . . .
H32D H 0.374422 0.560844 1.042536 0.181 Uiso 1 1 calc R U . . .
H32E H 0.416921 0.441119 1.063776 0.181 Uiso 1 1 calc R U . . .
H32F H 0.311432 0.492400 1.093260 0.181 Uiso 1 1 calc R U . . .
C33E C 0.4472(6) 0.4439(6) 0.8871(5) 0.0616(18) Uani 1 1 d . U . . .
C34E C 0.5081(6) 0.4546(6) 0.8228(5) 0.0644(18) Uani 1 1 d . U . . .
C35E C 0.5112(6) 0.5495(7) 0.7753(5) 0.0713(19) Uani 1 1 d . U . . .
C36E C 0.4521(6) 0.6342(6) 0.7913(6) 0.076(2) Uani 1 1 d . U . . .
C37E C 0.3909(6) 0.6232(6) 0.8555(6) 0.071(2) Uani 1 1 d . U . . .
Cl41 Cl 0.3706(3) 0.4881(2) 0.6371(2) 0.1183(15) Uani 0.810(3) 1 d . . P . .
Cl42 Cl 0.1013(3) 0.6318(2) 0.8251(2) 0.1032(15) Uani 0.706(3) 1 d . . P . .
Cl43 Cl -0.3350(5) 1.0683(4) 0.8231(3) 0.156(2) Uani 0.633(3) 1 d . . P . .
Cl44 Cl 0.3626(17) 0.0099(17) 0.7579(17) 0.188(10) Uani 0.194(3) 1 d . . P A 1
Cl45 Cl 0.000000 1.000000 1.000000 0.269(8) Uani 0.654(7) 2 d S . P . .
Cl46 Cl -0.1485(18) 0.9230(17) 0.9198(12) 0.266(10) Uani 0.330(4) 1 d . U P B 2
O51 O 0.2427(7) 0.4480(5) 0.7848(6) 0.151(4) Uani 1 1 d . . . . .
O52 O 0.287(3) 0.126(3) 0.637(2) 0.287(15) Uiso 0.5 1 d . . P C 1
O53 O 0.4998(15) 0.0218(15) 1.1536(12) 0.192(12) Uiso 0.60(3) 1 d . . . D 2
O54 O 0.355(4) 0.962(4) 0.342(3) 0.38(2) Uiso 0.5 1 d . U P E 2
O55 O 0.346(4) 1.056(4) 0.390(3) 0.41(2) Uiso 0.5 1 d . U P F 1
O56 O 0.128(3) 0.413(3) 0.905(2) 0.296(16) Uiso 0.5 1 d . . P G 3
O57 O 0.099(3) 0.700(3) 1.075(2) 0.195(13) Uiso 0.3333 1 d . U P H 3
O58 O 0.327(2) 1.153(2) 0.4634(18) 0.236(11) Uiso 0.5 1 d . . P I 2
O59 O 0.048(5) 0.646(5) 1.029(4) 0.31(2) Uiso 0.3333 1 d . U P J 2
S_101 S 0.2402(19) 0.831(2) 0.6099(18) 0.398(16) Uiso 0.447(15) 1 d D U P K 1
O_101 O 0.2392(15) 0.7254(17) 0.6489(13) 0.158(9) Uiso 0.447(15) 1 d D U P K 1
C1_101 C 0.333(3) 0.854(3) 0.547(3) 0.31(3) Uiso 0.447(15) 1 d D U P K 1
H1A_101 H 0.323182 0.926577 0.526438 0.461 Uiso 0.447(15) 1 calc R U P K 1
H1B_101 H 0.394306 0.816955 0.575136 0.461 Uiso 0.447(15) 1 calc R U P K 1
H1C_101 H 0.335368 0.831792 0.502946 0.461 Uiso 0.447(15) 1 calc R U P K 1
C2_101 C 0.140(2) 0.918(2) 0.558(3) 0.25(2) Uiso 0.447(15) 1 d D U P K 1
H2A_101 H 0.148097 0.983870 0.534570 0.380 Uiso 0.447(15) 1 calc R U P K 1
H2B_101 H 0.131053 0.896989 0.515546 0.380 Uiso 0.447(15) 1 calc R U P K 1
H2C_101 H 0.083810 0.921374 0.592585 0.380 Uiso 0.447(15) 1 calc R U P K 1
S_102 S 0.216(3) 0.945(3) 0.565(3) 0.43(2) Uiso 0.269(14) 1 d D U P L 2
O_102 O 0.237(5) 0.908(5) 0.651(3) 0.27(3) Uiso 0.269(14) 1 d D U P L 2
C1_102 C 0.245(3) 0.841(3) 0.536(2) 0.096(12) Uiso 0.269(14) 1 d D U P L 2
H1A_102 H 0.231919 0.864292 0.479823 0.144 Uiso 0.269(14) 1 calc R U P L 2
H1B_102 H 0.313454 0.800960 0.545502 0.144 Uiso 0.269(14) 1 calc R U P L 2
H1C_102 H 0.206234 0.799028 0.566289 0.144 Uiso 0.269(14) 1 calc R U P L 2
C2_102 C 0.304(8) 0.998(7) 0.512(5) 0.39(5) Uiso 0.269(14) 1 d D U P L 2
H2A_102 H 0.292759 1.022550 0.455661 0.586 Uiso 0.269(14) 1 calc R U P L 2
H2B_102 H 0.300201 1.054450 0.527394 0.586 Uiso 0.269(14) 1 calc R U P L 2
H2C_102 H 0.368241 0.946658 0.524422 0.586 Uiso 0.269(14) 1 calc R U P L 2
S_103 S 0.2311(16) 0.2870(19) 1.0965(15) 0.307(13) Uiso 0.433(17) 1 d D U P M 3
O_103 O 0.236(3) 0.218(3) 1.1810(17) 0.275(19) Uiso 0.433(17) 1 d D U P M 3
C1_103 C 0.170(2) 0.241(5) 1.050(3) 0.40(4) Uiso 0.433(17) 1 d D U P M 3
H1A_103 H 0.163667 0.281445 0.994176 0.606 Uiso 0.433(17) 1 calc R U P M 3
H1B_103 H 0.207467 0.170223 1.057399 0.606 Uiso 0.433(17) 1 calc R U P M 3
H1C_103 H 0.106456 0.245640 1.074318 0.606 Uiso 0.433(17) 1 calc R U P M 3
C2_103 C 0.135(3) 0.404(2) 1.079(3) 0.26(2) Uiso 0.433(17) 1 d D U P M 3
H2A_103 H 0.135342 0.446277 1.023571 0.395 Uiso 0.433(17) 1 calc R U P M 3
H2B_103 H 0.074192 0.391647 1.092958 0.395 Uiso 0.433(17) 1 calc R U P M 3
H2C_103 H 0.144205 0.438586 1.111581 0.395 Uiso 0.433(17) 1 calc R U P M 3
S_104 S 0.176(4) 0.215(5) 1.128(3) 0.42(2) Uiso 0.258(17) 1 d D U P N 1
O_104 O 0.188(8) 0.120(6) 1.111(6) 0.44(5) Uiso 0.258(17) 1 d D U P N 1
C2_104 C 0.291(7) 0.193(8) 1.159(6) 0.33(4) Uiso 0.258(17) 1 d D U P N 1
H2A_104 H 0.290075 0.250432 1.171254 0.493 Uiso 0.258(17) 1 calc R U P N 1
H2B_104 H 0.309213 0.131497 1.206200 0.493 Uiso 0.258(17) 1 calc R U P N 1
H2C_104 H 0.338610 0.183858 1.117192 0.493 Uiso 0.258(17) 1 calc R U P N 1
C1_104 C 0.178(6) 0.309(5) 1.033(4) 0.25(3) Uiso 0.258(17) 1 d D U P N 1
H1A_104 H 0.169855 0.372084 1.039765 0.369 Uiso 0.258(17) 1 calc R U P N 1
H1B_104 H 0.238914 0.286437 1.006982 0.369 Uiso 0.258(17) 1 calc R U P N 1
H1C_104 H 0.124714 0.319003 1.001840 0.369 Uiso 0.258(17) 1 calc R U P N 1
S_105 S 0.091(3) 0.730(3) 1.000(2) 0.327(18) Uiso 0.243(10) 1 d D U P O 1
O_105 O 0.141(3) 0.784(3) 1.023(2) 0.166(16) Uiso 0.243(10) 1 d D U P O 1
C1_105 C 0.047(4) 0.657(3) 1.084(3) 0.126(17) Uiso 0.243(10) 1 d D U P O 1
H1A_105 H 0.013392 0.620834 1.069970 0.189 Uiso 0.243(10) 1 calc R U P O 1
H1B_105 H 0.100114 0.607518 1.119376 0.189 Uiso 0.243(10) 1 calc R U P O 1
H1C_105 H 0.001615 0.700049 1.111166 0.189 Uiso 0.243(10) 1 calc R U P O 1
C2_105 C -0.023(4) 0.819(5) 0.961(5) 0.31(3) Uiso 0.243(10) 1 d D U P O 1
H2A_105 H -0.057490 0.785001 0.945398 0.460 Uiso 0.243(10) 1 calc R U P O 1
H2B_105 H -0.060318 0.844663 1.001419 0.460 Uiso 0.243(10) 1 calc R U P O 1
H2C_105 H -0.013701 0.874493 0.915313 0.460 Uiso 0.243(10) 1 calc R U P O 1

loop_
_atom_site_aniso_label
_atom_site_aniso_U_11
_atom_site_aniso_U_22
_atom_site_aniso_U_33
_atom_site_aniso_U_23
_atom_site_aniso_U_13
_atom_site_aniso_U_12
C1A 0.193(12) 0.059(5) 0.156(10) 0.008(5) -0.084(9) -0.049(6)
N2A 0.130(6) 0.058(4) 0.124(6) -0.009(4) -0.059(5) -0.030(4)
C3A 0.141(8) 0.057(4) 0.132(7) -0.009(4) -0.066(6) -0.033(4)
C4A 0.089(5) 0.057(4) 0.094(6) -0.016(4) -0.034(4) -0.022(4)
C5A 0.079(5) 0.050(4) 0.083(5) -0.011(4) -0.024(4) -0.020(4)
C6A 0.087(5) 0.050(4) 0.094(6) -0.014(4) -0.034(4) -0.016(4)
C7A 0.131(7) 0.057(4) 0.127(8) -0.003(4) -0.067(6) -0.029(4)
C8A 0.096(6) 0.055(4) 0.099(6) -0.021(4) -0.039(5) -0.019(4)
O9A 0.176(7) 0.070(4) 0.170(7) -0.005(4) -0.101(6) -0.054(4)
C10A 0.090(6) 0.051(4) 0.107(6) -0.006(4) -0.045(5) -0.019(4)
O11A 0.143(6) 0.072(4) 0.160(6) 0.004(4) -0.092(5) -0.034(4)
C1B 0.117(8) 0.162(11) 0.090(6) -0.025(6) 0.018(5) -0.072(8)
N2B 0.091(5) 0.131(7) 0.079(4) -0.026(4) 0.006(4) -0.046(5)
C3B 0.092(6) 0.147(9) 0.074(5) -0.030(5) 0.005(4) -0.051(6)
C4B 0.081(5) 0.167(9) 0.067(4) -0.030(5) -0.001(4) -0.055(6)
C5B 0.073(5) 0.190(10) 0.071(5) -0.036(5) 0.004(4) -0.063(6)
C6B 0.069(5) 0.164(9) 0.076(4) -0.033(5) 0.001(4) -0.052(6)
C7B 0.077(6) 0.133(8) 0.083(4) -0.027(5) 0.003(4) -0.041(6)
C8B 0.091(6) 0.210(10) 0.065(5) -0.029(6) -0.007(4) -0.071(6)
O9B 0.125(7) 0.443(17) 0.069(4) -0.001(6) -0.021(4) -0.158(9)
C10B 0.073(6) 0.191(10) 0.078(4) -0.031(5) -0.004(4) -0.068(6)
O11B 0.125(6) 0.310(12) 0.107(6) -0.018(6) -0.019(5) -0.143(8)
C00C 0.053(4) 0.072(4) 0.079(4) -0.035(3) -0.025(3) -0.009(3)
C1C 0.084(6) 0.079(6) 0.142(9) -0.057(6) -0.019(6) 0.007(5)
N2C 0.064(4) 0.054(4) 0.100(5) -0.027(3) -0.014(4) -0.006(3)
C3C 0.064(5) 0.060(4) 0.095(6) -0.023(4) -0.014(4) -0.010(3)
C4C 0.061(4) 0.058(4) 0.093(6) -0.023(4) -0.013(4) -0.012(3)
C5C 0.066(4) 0.054(4) 0.112(6) -0.031(4) -0.025(4) -0.007(3)
C6C 0.065(4) 0.057(4) 0.117(6) -0.036(4) -0.021(4) -0.009(3)
C7C 0.068(4) 0.058(4) 0.114(7) -0.035(4) -0.019(4) -0.008(3)
C8C 0.080(6) 0.071(4) 0.113(7) -0.031(4) -0.033(5) -0.008(4)
O9C 0.137(6) 0.098(5) 0.185(8) -0.067(5) -0.098(6) 0.027(4)
C10C 0.076(5) 0.070(5) 0.155(8) -0.064(5) -0.039(5) -0.002(3)
O11C 0.117(6) 0.112(5) 0.361(14) -0.148(8) -0.107(7) 0.019(4)
C21D 0.084(6) 0.070(4) 0.105(6) -0.008(4) -0.038(4) -0.029(4)
N22D 0.093(5) 0.056(3) 0.111(5) -0.013(3) -0.048(4) -0.030(3)
C23D 0.073(5) 0.077(4) 0.093(6) -0.026(4) -0.022(4) -0.025(4)
N24D 0.063(4) 0.067(4) 0.106(5) -0.026(4) -0.035(4) -0.012(3)
C25D 0.072(5) 0.128(7) 0.077(5) -0.031(5) -0.015(4) -0.034(5)
N26D 0.066(4) 0.162(7) 0.070(4) -0.038(4) -0.004(3) -0.045(4)
C27D 0.075(5) 0.097(6) 0.079(5) -0.019(4) -0.014(4) -0.036(4)
C28D 0.077(5) 0.133(8) 0.078(6) -0.015(6) -0.010(4) -0.055(6)
C29D 0.083(6) 0.084(5) 0.095(6) 0.001(4) -0.025(5) -0.036(4)
C30D 0.097(7) 0.103(7) 0.108(7) 0.007(6) -0.038(6) -0.035(6)
C31D 0.076(5) 0.098(5) 0.117(7) -0.051(5) -0.041(5) -0.011(4)
C32D 0.095(8) 0.131(9) 0.177(11) -0.099(8) -0.061(7) 0.000(6)
C33D 0.062(4) 0.067(4) 0.080(4) -0.018(3) -0.032(3) -0.026(3)
C34D 0.059(4) 0.072(4) 0.072(4) -0.016(3) -0.028(3) -0.026(3)
C35D 0.059(4) 0.067(4) 0.073(4) -0.017(3) -0.025(3) -0.022(3)
C36D 0.065(5) 0.074(4) 0.075(4) -0.014(3) -0.024(3) -0.028(3)
C37D 0.057(4) 0.086(4) 0.072(4) -0.025(3) -0.021(3) -0.026(3)
C38D 0.066(5) 0.077(4) 0.081(5) -0.029(3) -0.030(3) -0.026(3)
C21E 0.087(6) 0.065(4) 0.102(6) -0.015(4) -0.037(5) -0.027(4)
N22E 0.079(5) 0.054(3) 0.103(5) -0.013(3) -0.045(4) -0.016(3)
C23E 0.077(5) 0.139(8) 0.081(4) -0.026(4) -0.018(3) -0.043(5)
N24E 0.068(5) 0.182(8) 0.076(4) -0.028(4) -0.011(3) -0.058(5)
C25E 0.070(5) 0.081(5) 0.161(8) -0.066(5) -0.050(5) 0.009(4)
N26E 0.080(4) 0.068(4) 0.158(7) -0.064(4) -0.058(5) 0.007(3)
C27E 0.071(5) 0.096(5) 0.137(8) -0.067(6) -0.013(5) -0.008(4)
C28E 0.076(6) 0.109(8) 0.197(12) -0.094(8) -0.034(6) 0.015(5)
C29E 0.122(8) 0.074(5) 0.140(8) 0.000(5) -0.051(6) -0.041(5)
C30E 0.174(11) 0.088(8) 0.207(13) 0.004(8) -0.093(10) -0.071(8)
C31E 0.060(5) 0.129(7) 0.087(5) -0.049(5) -0.016(4) -0.023(5)
C32E 0.086(7) 0.206(13) 0.087(6) -0.069(7) -0.004(5) -0.048(8)
C33E 0.052(4) 0.058(3) 0.076(4) -0.023(3) -0.025(3) -0.012(3)
C34E 0.057(4) 0.064(4) 0.076(4) -0.032(3) -0.023(3) -0.009(3)
C35E 0.063(5) 0.075(4) 0.077(4) -0.022(3) -0.024(3) -0.020(3)
C36E 0.069(5) 0.062(4) 0.097(5) -0.021(3) -0.036(3) -0.017(3)
C37E 0.060(4) 0.061(4) 0.098(5) -0.037(3) -0.035(3) -0.004(3)
Cl41 0.133(3) 0.094(2) 0.125(3) 0.008(2) -0.078(2) -0.055(2)
Cl42 0.124(3) 0.064(2) 0.120(3) -0.0103(19) -0.058(2) -0.0307(19)
Cl43 0.219(6) 0.121(4) 0.139(4) -0.006(3) -0.046(4) -0.095(4)
Cl44 0.172(19) 0.159(18) 0.27(3) -0.085(19) 0.046(19) -0.104(16)
Cl45 0.353(18) 0.187(10) 0.123(7) 0.000(7) -0.001(9) 0.013(11)
Cl46 0.33(3) 0.26(2) 0.207(17) -0.078(15) 0.100(17) -0.15(2)
O51 0.174(8) 0.077(5) 0.186(9) 0.001(5) -0.075(7) -0.046(5)

loop_
_atom_type_symbol
_atom_type_description
_atom_type_scat_dispersion_real
_atom_type_scat_dispersion_imag
_atom_type_scat_source
C C 0.0181 0.0091 'International Tables Vol C Tables 4.2.6.8 and 6.1.1.4'
H H 0.0000 0.0000 'International Tables Vol C Tables 4.2.6.8 and 6.1.1.4'
Cl Cl 0.3639 0.7018 'International Tables Vol C Tables 4.2.6.8 and 6.1.1.4'
N N 0.0311 0.0180 'International Tables Vol C Tables 4.2.6.8 and 6.1.1.4'
O O 0.0492 0.0322 'International Tables Vol C Tables 4.2.6.8 and 6.1.1.4'
S S 0.3331 0.5567 'International Tables Vol C Tables 4.2.6.8 and 6.1.1.4'

loop_
_geom_angle_atom_site_label_1
_geom_angle_atom_site_label_2
_geom_angle_atom_site_label_3
_geom_angle
_geom_angle_site_symmetry_1
_geom_angle_site_symmetry_3
_geom_angle_publ_flag
H1AA C1A H1AB 109.5 . . ?
H1AA C1A H1AC 109.5 . . ?
H1AB C1A H1AC 109.5 . . ?
N2A C1A H1AA 109.5 . . ?
N2A C1A H1AB 109.5 . . ?
N2A C1A H1AC 109.5 . . ?
C3A N2A C1A 119.4(8) . . ?
C3A N2A C7A 122.0(8) . . ?
C7A N2A C1A 118.6(8) . . ?
N2A C3A H3A 119.9 . . ?
N2A C3A C4A 120.2(9) . . ?
C4A C3A H3A 119.9 . . ?
C3A C4A C5A 118.4(8) . . ?
C3A C4A C8A 117.0(8) . . ?
C5A C4A C8A 124.6(8) . . ?
C4A C5A H5A 119.5 . . ?
C4A C5A C6A 120.9(8) . . ?
C6A C5A H5A 119.5 . . ?
C5A C6A C10A 124.3(7) . . ?
C7A C6A C5A 118.0(8) . . ?
C7A C6A C10A 117.6(8) . . ?
N2A C7A C6A 120.3(8) . . ?
N2A C7A H7A 119.9 . . ?
C6A C7A H7A 119.9 . . ?
O9A C8A C4A 120.0(8) . . ?
O9A C8A N22D 121.8(8) . . ?
N22D C8A C4A 118.1(8) . . ?
O11A C10A C6A 120.4(8) . . ?
O11A C10A N22E 119.0(8) . . ?
N22E C10A C6A 120.6(7) . . ?
H1BA C1B H1BB 109.5 . . ?
H1BA C1B H1BC 109.5 . . ?
H1BB C1B H1BC 109.5 . . ?
N2B C1B H1BA 109.5 . . ?
N2B C1B H1BB 109.5 . . ?
N2B C1B H1BC 109.5 . . ?
C3B N2B C1B 119.5(9) . . ?
C3B N2B C7B 121.3(9) . . ?
C7B N2B C1B 118.9(9) . . ?
N2B C3B H3B 119.7 . . ?
N2B C3B C4B 120.6(10) . . ?
C4B C3B H3B 119.7 . . ?
C3B C4B C5B 117.8(9) . . ?
C3B C4B C8B 117.7(9) . . ?
C5B C4B C8B 124.4(9) . . ?
C4B C5B H5B 119.4 . . ?
C6B C5B C4B 121.2(9) . . ?
C6B C5B H5B 119.4 . . ?
C5B C6B C10B 124.8(10) . . ?
C7B C6B C5B 118.0(9) . . ?
C7B C6B C10B 117.2(9) . . ?
N2B C7B H7B 119.4 . . ?
C6B C7B N2B 121.1(10) . . ?
C6B C7B H7B 119.4 . . ?
O9B C8B C4B 118.1(11) . . ?
O9B C8B N26D 123.1(10) . . ?
N26D C8B C4B 118.8(9) . . ?
O11B C10B C6B 120.1(10) . . ?
O11B C10B N24E 121.2(10) . . ?
N24E C10B C6B 118.6(9) . . ?
C33E C00C C31E 119.9(8) . . ?
C33E C00C C37E 118.3(8) . . ?
C37E C00C C31E 121.8(8) . . ?
H1CA C1C H1CB 109.5 . . ?
H1CA C1C H1CC 109.5 . . ?
H1CB C1C H1CC 109.5 . . ?
N2C C1C H1CA 109.5 . . ?
N2C C1C H1CB 109.5 . . ?
N2C C1C H1CC 109.5 . . ?
C3C N2C C1C 122.2(7) . . ?
C3C N2C C7C 121.2(7) . . ?
C7C N2C C1C 116.6(8) . . ?
N2C C3C H3C 118.9 . . ?
N2C C3C C4C 122.2(8) . . ?
C4C C3C H3C 118.9 . . ?
C3C C4C C5C 117.6(8) . . ?
C3C C4C C8C 119.0(8) . . ?
C5C C4C C8C 123.4(8) . . ?
C4C C5C H5C 120.2 . . ?
C6C C5C C4C 119.5(8) . . ?
C6C C5C H5C 120.2 . . ?
C5C C6C C10C 123.4(8) . . ?
C7C C6C C5C 119.5(8) . . ?
C7C C6C C10C 117.1(8) . . ?
N2C C7C C6C 120.0(8) . . ?
N2C C7C H7C 120.0 . . ?
C6C C7C H7C 120.0 . . ?
O9C C8C C4C 117.7(8) . . ?
O9C C8C N24D 123.1(9) . . ?
N24D C8C C4C 119.1(8) . . ?
O11C C10C C6C 119.4(8) . . ?
O11C C10C N26E 120.2(8) . . ?
N26E C10C C6C 120.4(8) . . ?
H21A C21D H21B 107.9 . . ?
N22D C21D H21A 109.1 . . ?
N22D C21D H21B 109.1 . . ?
N22D C21D C33D 112.4(7) . . ?
C33D C21D H21A 109.1 . . ?
C33D C21D H21B 109.1 . . ?
C8A N22D C21D 119.2(7) . . ?
C8A N22D H22D 120.4 . . ?
C21D N22D H22D 120.4 . . ?
H23A C23D H23B 107.9 . . ?
N24D C23D H23A 109.3 . . ?
N24D C23D H23B 109.3 . . ?
N24D C23D C35D 111.8(6) . . ?
C35D C23D H23A 109.3 . . ?
C35D C23D H23B 109.2 . . ?
C8C N24D C23D 121.2(7) . . ?
C8C N24D H24D 119.4 . . ?
C23D N24D H24D 119.4 . . ?
H25A C25D H25B 108.0 . . ?
N26D C25D H25A 109.3 . . ?
N26D C25D H25B 109.3 . . ?
N26D C25D C37D 111.5(7) . . ?
C37D C25D H25A 109.3 . . ?
C37D C25D H25B 109.3 . . ?
C8B N26D C25D 119.3(8) . . ?
C8B N26D H26D 120.3 . . ?
C25D N26D H26D 120.3 . . ?
H27A C27D H27B 107.9 . . ?
C28D C27D H27A 109.2 . . ?
C28D C27D H27B 109.2 . . ?
C34D C27D H27A 109.2 . . ?
C34D C27D H27B 109.2 . . ?
C34D C27D C28D 112.0(7) . . ?
C27D C28D H28A 109.5 . . ?
C27D C28D H28B 109.5 . . ?
C27D C28D H28C 109.5 . . ?
H28A C28D H28B 109.5 . . ?
H28A C28D H28C 109.5 . . ?
H28B C28D H28C 109.5 . . ?
H29A C29D H29B 107.9 . . ?
C30D C29D H29A 109.1 . . ?
C30D C29D H29B 109.1 . . ?
C36D C29D H29A 109.1 . . ?
C36D C29D H29B 109.1 . . ?
C36D C29D C30D 112.4(7) . . ?
C29D C30D H30A 109.5 . . ?
C29D C30D H30B 109.5 . . ?
C29D C30D H30C 109.5 . . ?
H30A C30D H30B 109.5 . . ?
H30A C30D H30C 109.5 . . ?
H30B C30D H30C 109.5 . . ?
H31A C31D H31B 107.8 . . ?
C32D C31D H31A 109.0 . . ?
C32D C31D H31B 109.0 . . ?
C38D C31D H31A 109.0 . . ?
C38D C31D H31B 109.0 . . ?
C38D C31D C32D 113.1(7) . . ?
C31D C32D H32A 109.5 . . ?
C31D C32D H32B 109.5 . . ?
C31D C32D H32C 109.5 . . ?
H32A C32D H32B 109.5 . . ?
H32A C32D H32C 109.5 . . ?
H32B C32D H32C 109.5 . . ?
C34D C33D C21D 120.4(9) . . ?
C38D C33D C21D 119.0(9) . . ?
C38D C33D C34D 120.5(8) . . ?
C33D C34D C27D 119.3(8) . . ?
C35D C34D C27D 121.0(8) . . ?
C35D C34D C33D 119.7(9) . . ?
C34D C35D C23D 119.3(8) . . ?
C34D C35D C36D 121.3(8) . . ?
C36D C35D C23D 119.3(8) . . ?
C35D C36D C29D 120.6(9) . . ?
C35D C36D C37D 118.6(8) . . ?
C37D C36D C29D 120.7(9) . . ?
C36D C37D C25D 119.4(8) . . ?
C38D C37D C25D 120.8(9) . . ?
C38D C37D C36D 119.7(9) . . ?
C33D C38D C31D 120.4(8) . . ?
C33D C38D C37D 120.1(8) . . ?
C37D C38D C31D 119.5(9) . . ?
H21C C21E H21D 107.8 . . ?
N22E C21E H21C 109.1 . . ?
N22E C21E H21D 109.1 . . ?
N22E C21E C33E 112.5(7) . . ?
C33E C21E H21C 109.1 . . ?
C33E C21E H21D 109.1 . . ?
C10A N22E C21E 121.4(7) . . ?
C10A N22E H22E 119.3 . . ?
C21E N22E H22E 119.3 . . ?
H23C C23E H23D 108.2 . . ?
N24E C23E H23C 109.7 . . ?
N24E C23E H23D 109.7 . . ?
N24E C23E C35E 110.0(7) . . ?
C35E C23E H23C 109.7 . . ?
C35E C23E H23D 109.7 . . ?
C10B N24E C23E 120.0(8) . . ?
C10B N24E H24E 120.0 . . ?
C23E N24E H24E 120.0 . . ?
H25C C25E H25D 107.8 . . ?
N26E C25E H25C 109.0 . . ?
N26E C25E H25D 109.0 . . ?
N26E C25E C37E 112.9(7) . . ?
C37E C25E H25C 109.0 . . ?
C37E C25E H25D 109.0 . . ?
C10C N26E C25E 120.2(7) . . ?
C10C N26E H26E 119.9 . . ?
C25E N26E H26E 119.9 . . ?
H27C C27E H27D 107.8 . . ?
C28E C27E H27C 109.0 . . ?
C28E C27E H27D 109.0 . . ?
C34E C27E H27C 109.0 . . ?
C34E C27E H27D 109.0 . . ?
C34E C27E C28E 113.1(7) . . ?
C27E C28E H28D 109.5 . . ?
C27E C28E H28E 109.5 . . ?
C27E C28E H28F 109.5 . . ?
H28D C28E H28E 109.5 . . ?
H28D C28E H28F 109.5 . . ?
H28E C28E H28F 109.5 . . ?
H29C C29E H29D 108.0 . . ?
C30E C29E H29C 109.4 . . ?
C30E C29E H29D 109.4 . . ?
C36E C29E H29C 109.4 . . ?
C36E C29E H29D 109.4 . . ?
C36E C29E C30E 111.1(8) . . ?
C29E C30E H30D 109.5 . . ?
C29E C30E H30E 109.5 . . ?
C29E C30E H30F 109.5 . . ?
H30D C30E H30E 109.5 . . ?
H30D C30E H30F 109.5 . . ?
H30E C30E H30F 109.5 . . ?
C00C C31E H31C 109.4 . . ?
C00C C31E H31D 109.4 . . ?
C00C C31E C32E 111.2(7) . . ?
H31C C31E H31D 108.0 . . ?
C32E C31E H31C 109.4 . . ?
C32E C31E H31D 109.4 . . ?
C31E C32E H32D 109.5 . . ?
C31E C32E H32E 109.5 . . ?
C31E C32E H32F 109.5 . . ?
H32D C32E H32E 109.5 . . ?
H32D C32E H32F 109.5 . . ?
H32E C32E H32F 109.5 . . ?
C00C C33E C21E 119.5(9) . . ?
C00C C33E C34E 120.9(8) . . ?
C34E C33E C21E 119.5(8) . . ?
C33E C34E C27E 119.2(8) . . ?
C33E C34E C35E 120.3(8) . . ?
C35E C34E C27E 120.5(9) . . ?
C34E C35E C23E 119.9(8) . . ?
C36E C35E C23E 119.8(9) . . ?
C36E C35E C34E 120.3(9) . . ?
C35E C36E C29E 119.8(10) . . ?
C37E C36E C29E 120.8(9) . . ?
C37E C36E C35E 119.2(8) . . ?
C00C C37E C25E 119.7(9) . . ?
C36E C37E C00C 121.0(8) . . ?
C36E C37E C25E 119.3(9) . . ?
O_101 S_101 C1_101 120(2) . . ?
O_101 S_101 C2_101 116(2) . . ?
C2_101 S_101 C1_101 103(2) . . ?
S_101 C1_101 H1A_101 109.5 . . ?
S_101 C1_101 H1B_101 109.5 . . ?
S_101 C1_101 H1C_101 109.5 . . ?
H1A_101 C1_101 H1B_101 109.5 . . ?
H1A_101 C1_101 H1C_101 109.5 . . ?
H1B_101 C1_101 H1C_101 109.5 . . ?
S_101 C2_101 H2A_101 109.5 . . ?
S_101 C2_101 H2B_101 109.5 . . ?
S_101 C2_101 H2C_101 109.5 . . ?
H2A_101 C2_101 H2B_101 109.5 . . ?
H2A_101 C2_101 H2C_101 109.5 . . ?
H2B_101 C2_101 H2C_101 109.5 . . ?
O_102 S_102 C1_102 109(3) . . ?
O_102 S_102 C2_102 108(3) . . ?
C1_102 S_102 C2_102 101(2) . . ?
S_102 C1_102 H1A_102 109.5 . . ?
S_102 C1_102 H1B_102 109.5 . . ?
S_102 C1_102 H1C_102 109.5 . . ?
H1A_102 C1_102 H1B_102 109.5 . . ?
H1A_102 C1_102 H1C_102 109.5 . . ?
H1B_102 C1_102 H1C_102 109.5 . . ?
S_102 C2_102 H2A_102 109.5 . . ?
S_102 C2_102 H2B_102 109.5 . . ?
S_102 C2_102 H2C_102 109.5 . . ?
H2A_102 C2_102 H2B_102 109.5 . . ?
H2A_102 C2_102 H2C_102 109.5 . . ?
H2B_102 C2_102 H2C_102 109.5 . . ?
O_103 S_103 C1_103 103(2) . . ?
O_103 S_103 C2_103 112(2) . . ?
C2_103 S_103 C1_103 93.2(18) . . ?
S_103 C1_103 H1A_103 109.5 . . ?
S_103 C1_103 H1B_103 109.5 . . ?
S_103 C1_103 H1C_103 109.5 . . ?
H1A_103 C1_103 H1B_103 109.5 . . ?
H1A_103 C1_103 H1C_103 109.5 . . ?
H1B_103 C1_103 H1C_103 109.5 . . ?
S_103 C2_103 H2A_103 109.5 . . ?
S_103 C2_103 H2B_103 109.5 . . ?
S_103 C2_103 H2C_103 109.5 . . ?
H2A_103 C2_103 H2B_103 109.5 . . ?
H2A_103 C2_103 H2C_103 109.5 . . ?
H2B_103 C2_103 H2C_103 109.5 . . ?
O_104 S_104 C2_104 104(3) . . ?
O_104 S_104 C1_104 105(3) . . ?
C2_104 S_104 C1_104 98(2) . . ?
S_104 C2_104 H2A_104 109.5 . . ?
S_104 C2_104 H2B_104 109.5 . . ?
S_104 C2_104 H2C_104 109.5 . . ?
H2A_104 C2_104 H2B_104 109.5 . . ?
H2A_104 C2_104 H2C_104 109.5 . . ?
H2B_104 C2_104 H2C_104 109.5 . . ?
S_104 C1_104 H1A_104 109.5 . . ?
S_104 C1_104 H1B_104 109.5 . . ?
S_104 C1_104 H1C_104 109.5 . . ?
H1A_104 C1_104 H1B_104 109.5 . . ?
H1A_104 C1_104 H1C_104 109.5 . . ?
H1B_104 C1_104 H1C_104 109.5 . . ?
O_105 S_105 C1_105 109(2) . . ?
O_105 S_105 C2_105 108(3) . . ?
C1_105 S_105 C2_105 96(2) . . ?
S_105 C1_105 H1A_105 109.5 . . ?
S_105 C1_105 H1B_105 109.5 . . ?
S_105 C1_105 H1C_105 109.5 . . ?
H1A_105 C1_105 H1B_105 109.5 . . ?
H1A_105 C1_105 H1C_105 109.5 . . ?
H1B_105 C1_105 H1C_105 109.5 . . ?
S_105 C2_105 H2A_105 109.5 . . ?
S_105 C2_105 H2B_105 109.5 . . ?
S_105 C2_105 H2C_105 109.5 . . ?
H2A_105 C2_105 H2B_105 109.5 . . ?
H2A_105 C2_105 H2C_105 109.5 . . ?
H2B_105 C2_105 H2C_105 109.5 . . ?

loop_
_geom_bond_atom_site_label_1
_geom_bond_atom_site_label_2
_geom_bond_distance
_geom_bond_site_symmetry_2
_geom_bond_publ_flag
C1A H1AA 0.9800 . ?
C1A H1AB 0.9800 . ?
C1A H1AC 0.9800 . ?
C1A N2A 1.489(12) . ?
N2A C3A 1.336(12) . ?
N2A C7A 1.347(11) . ?
C3A H3A 0.9500 . ?
C3A C4A 1.381(12) . ?
C4A C5A 1.382(11) . ?
C4A C8A 1.496(12) . ?
C5A H5A 0.9500 . ?
C5A C6A 1.386(11) . ?
C6A C7A 1.379(12) . ?
C6A C10A 1.468(12) . ?
C7A H7A 0.9500 . ?
C8A O9A 1.233(10) . ?
C8A N22D 1.325(10) . ?
C10A O11A 1.242(10) . ?
C10A N22E 1.304(10) . ?
C1B H1BA 0.9800 . ?
C1B H1BB 0.9800 . ?
C1B H1BC 0.9800 . ?
C1B N2B 1.502(12) . ?
N2B C3B 1.329(13) . ?
N2B C7B 1.355(12) . ?
C3B H3B 0.9500 . ?
C3B C4B 1.357(13) . ?
C4B C5B 1.394(12) . ?
C4B C8B 1.493(14) . ?
C5B H5B 0.9500 . ?
C5B C6B 1.371(12) . ?
C6B C7B 1.343(13) . ?
C6B C10B 1.485(14) . ?
C7B H7B 0.9500 . ?
C8B O9B 1.239(12) . ?
C8B N26D 1.288(13) . ?
C10B O11B 1.225(12) . ?
C10B N24E 1.302(12) . ?
C00C C31E 1.528(12) . ?
C00C C33E 1.376(11) . ?
C00C C37E 1.417(12) . ?
C1C H1CA 0.9800 . ?
C1C H1CB 0.9800 . ?
C1C H1CC 0.9800 . ?
C1C N2C 1.496(11) . ?
N2C C3C 1.316(10) . ?
N2C C7C 1.343(10) . ?
C3C H3C 0.9500 . ?
C3C C4C 1.375(11) . ?
C4C C5C 1.398(11) . ?
C4C C8C 1.482(13) . ?
C5C H5C 0.9500 . ?
C5C C6C 1.380(11) . ?
C6C C7C 1.376(11) . ?
C6C C10C 1.473(12) . ?
C7C H7C 0.9500 . ?
C8C O9C 1.250(11) . ?
C8C N24D 1.296(11) . ?
C10C O11C 1.223(10) . ?
C10C N26E 1.293(10) . ?
C21D H21A 0.9900 . ?
C21D H21B 0.9900 . ?
C21D N22D 1.452(10) . ?
C21D C33D 1.515(12) . ?
N22D H22D 0.8800 . ?
C23D H23A 0.9900 . ?
C23D H23B 0.9900 . ?
C23D N24D 1.470(10) . ?
C23D C35D 1.517(12) . ?
N24D H24D 0.8800 . ?
C25D H25A 0.9900 . ?
C25D H25B 0.9900 . ?
C25D N26D 1.483(11) . ?
C25D C37D 1.499(12) . ?
N26D H26D 0.8800 . ?
C27D H27A 0.9900 . ?
C27D H27B 0.9900 . ?
C27D C28D 1.543(12) . ?
C27D C34D 1.523(12) . ?
C28D H28A 0.9800 . ?
C28D H28B 0.9800 . ?
C28D H28C 0.9800 . ?
C29D H29A 0.9900 . ?
C29D H29B 0.9900 . ?
C29D C30D 1.536(13) . ?
C29D C36D 1.507(12) . ?
C30D H30A 0.9800 . ?
C30D H30B 0.9800 . ?
C30D H30C 0.9800 . ?
C31D H31A 0.9900 . ?
C31D H31B 0.9900 . ?
C31D C32D 1.540(12) . ?
C31D C38D 1.516(12) . ?
C32D H32A 0.9800 . ?
C32D H32B 0.9800 . ?
C32D H32C 0.9800 . ?
C33D C34D 1.400(12) . ?
C33D C38D 1.388(12) . ?
C34D C35D 1.382(11) . ?
C35D C36D 1.398(12) . ?
C36D C37D 1.426(12) . ?
C37D C38D 1.400(12) . ?
C21E H21C 0.9900 . ?
C21E H21D 0.9900 . ?
C21E N22E 1.445(10) . ?
C21E C33E 1.521(12) . ?
N22E H22E 0.8800 . ?
C23E H23C 0.9900 . ?
C23E H23D 0.9900 . ?
C23E N24E 1.482(11) . ?
C23E C35E 1.525(13) . ?
N24E H24E 0.8800 . ?
C25E H25C 0.9900 . ?
C25E H25D 0.9900 . ?
C25E N26E 1.468(11) . ?
C25E C37E 1.513(12) . ?
N26E H26E 0.8800 . ?
C27E H27C 0.9900 . ?
C27E H27D 0.9900 . ?
C27E C28E 1.544(13) . ?
C27E C34E 1.532(12) . ?
C28E H28D 0.9800 . ?
C28E H28E 0.9800 . ?
C28E H28F 0.9800 . ?
C29E H29C 0.9900 . ?
C29E H29D 0.9900 . ?
C29E C30E 1.565(15) . ?
C29E C36E 1.505(13) . ?
C30E H30D 0.9800 . ?
C30E H30E 0.9800 . ?
C30E H30F 0.9800 . ?
C31E H31C 0.9900 . ?
C31E H31D 0.9900 . ?
C31E C32E 1.580(13) . ?
C32E H32D 0.9800 . ?
C32E H32E 0.9800 . ?
C32E H32F 0.9800 . ?
C33E C34E 1.378(11) . ?
C34E C35E 1.389(12) . ?
C35E C36E 1.382(12) . ?
C36E C37E 1.381(12) . ?
S_101 O_101 1.495(18) . ?
S_101 C1_101 1.727(19) . ?
S_101 C2_101 1.708(19) . ?
C1_101 H1A_101 0.9800 . ?
C1_101 H1B_101 0.9800 . ?
C1_101 H1C_101 0.9800 . ?
C2_101 H2A_101 0.9800 . ?
C2_101 H2B_101 0.9800 . ?
C2_101 H2C_101 0.9800 . ?
S_102 O_102 1.51(2) . ?
S_102 C1_102 1.74(2) . ?
S_102 C2_102 1.77(2) . ?
C1_102 H1A_102 0.9800 . ?
C1_102 H1B_102 0.9800 . ?
C1_102 H1C_102 0.9800 . ?
C2_102 H2A_102 0.9800 . ?
C2_102 H2B_102 0.9800 . ?
C2_102 H2C_102 0.9800 . ?
S_103 O_103 1.502(19) . ?
S_103 C1_103 1.78(2) . ?
S_103 C2_103 1.776(19) . ?
C1_103 H1A_103 0.9800 . ?
C1_103 H1B_103 0.9800 . ?
C1_103 H1C_103 0.9800 . ?
C2_103 H2A_103 0.9800 . ?
C2_103 H2B_103 0.9800 . ?
C2_103 H2C_103 0.9800 . ?
S_104 O_104 1.52(2) . ?
S_104 C2_104 1.77(2) . ?
S_104 C1_104 1.78(2) . ?
C2_104 H2A_104 0.9800 . ?
C2_104 H2B_104 0.9800 . ?
C2_104 H2C_104 0.9800 . ?
C1_104 H1A_104 0.9800 . ?
C1_104 H1B_104 0.9800 . ?
C1_104 H1C_104 0.9800 . ?
S_105 O_105 1.48(2) . ?
S_105 C1_105 1.74(2) . ?
S_105 C2_105 1.78(2) . ?
C1_105 H1A_105 0.9800 . ?
C1_105 H1B_105 0.9800 . ?
C1_105 H1C_105 0.9800 . ?
C2_105 H2A_105 0.9800 . ?
C2_105 H2B_105 0.9800 . ?
C2_105 H2C_105 0.9800 . ?

loop_
_geom_torsion_atom_site_label_1
_geom_torsion_atom_site_label_2
_geom_torsion_atom_site_label_3
_geom_torsion_atom_site_label_4
_geom_torsion
_geom_torsion_site_symmetry_1
_geom_torsion_site_symmetry_2
_geom_torsion_site_symmetry_3
_geom_torsion_site_symmetry_4
_geom_torsion_publ_flag
C1A N2A C3A C4A 178.1(12) . . . . ?
C1A N2A C7A C6A -179.4(11) . . . . ?
N2A C3A C4A C5A 0.2(17) . . . . ?
N2A C3A C4A C8A 179.2(10) . . . . ?
C3A N2A C7A C6A 1.4(18) . . . . ?
C3A C4A C5A C6A 3.4(15) . . . . ?
C3A C4A C8A O9A 0.0(16) . . . . ?
C3A C4A C8A N22D 176.1(10) . . . . ?
C4A C5A C6A C7A -4.6(15) . . . . ?
C4A C5A C6A C10A 178.5(9) . . . . ?
C4A C8A N22D C21D -179.3(9) . . . . ?
C5A C4A C8A O9A 178.9(10) . . . . ?
C5A C4A C8A N22D -4.9(15) . . . . ?
C5A C6A C7A N2A 2.2(17) . . . . ?
C5A C6A C10A O11A -179.8(10) . . . . ?
C5A C6A C10A N22E 1.8(16) . . . . ?
C6A C10A N22E C21E 178.5(9) . . . . ?
C7A N2A C3A C4A -2.6(19) . . . . ?
C7A C6A C10A O11A 3.2(16) . . . . ?
C7A C6A C10A N22E -175.2(10) . . . . ?
C8A C4A C5A C6A -175.5(9) . . . . ?
O9A C8A N22D C21D -3.2(16) . . . . ?
C10A C6A C7A N2A 179.4(10) . . . . ?
O11A C10A N22E C21E 0.1(16) . . . . ?
C1B N2B C3B C4B 173.4(11) . . . . ?
C1B N2B C7B C6B -172.2(11) . . . . ?
N2B C3B C4B C5B -2.1(18) . . . . ?
N2B C3B C4B C8B 179.1(12) . . . . ?
C3B N2B C7B C6B 0.9(17) . . . . ?
C3B C4B C5B C6B 2.7(19) . . . . ?
C3B C4B C8B O9B -9(2) . . . . ?
C3B C4B C8B N26D 167.7(12) . . . . ?
C4B C5B C6B C7B -1.5(19) . . . . ?
C4B C5B C6B C10B 179.5(12) . . . . ?
C4B C8B N26D C25D -176.0(10) . . . . ?
C5B C4B C8B O9B 171.9(14) . . . . ?
C5B C4B C8B N26D -11(2) . . . . ?
C5B C6B C7B N2B -0.3(18) . . . . ?
C5B C6B C10B O11B -170.1(14) . . . . ?
C5B C6B C10B N24E 6(2) . . . . ?
C6B C10B N24E C23E -179.1(10) . . . . ?
C7B N2B C3B C4B 0.4(18) . . . . ?
C7B C6B C10B O11B 10.9(19) . . . . ?
C7B C6B C10B N24E -172.8(12) . . . . ?
C8B C4B C5B C6B -178.6(12) . . . . ?
O9B C8B N26D C25D 1(2) . . . . ?
C10B C6B C7B N2B 178.8(11) . . . . ?
O11B C10B N24E C23E -2.9(19) . . . . ?
C00C C33E C34E C27E -178.9(7) . . . . ?
C00C C33E C34E C35E 2.3(11) . . . . ?
C1C N2C C3C C4C -178.5(9) . . . . ?
C1C N2C C7C C6C 178.1(9) . . . . ?
N2C C3C C4C C5C -0.2(14) . . . . ?
N2C C3C C4C C8C -179.3(9) . . . . ?
C3C N2C C7C C6C -0.8(14) . . . . ?
C3C C4C C5C C6C 0.4(14) . . . . ?
C3C C4C C8C O9C 17.7(15) . . . . ?
C3C C4C C8C N24D -163.2(9) . . . . ?
C4C C5C C6C C7C -0.9(14) . . . . ?
C4C C5C C6C C10C -178.4(9) . . . . ?
C4C C8C N24D C23D 178.0(8) . . . . ?
C5C C4C C8C O9C -161.4(10) . . . . ?
C5C C4C C8C N24D 17.7(15) . . . . ?
C5C C6C C7C N2C 1.1(15) . . . . ?
C5C C6C C10C O11C 161.5(12) . . . . ?
C5C C6C C10C N26E -18.6(17) . . . . ?
C6C C10C N26E C25E -174.8(10) . . . . ?
C7C N2C C3C C4C 0.4(14) . . . . ?
C7C C6C C10C O11C -16.1(17) . . . . ?
C7C C6C C10C N26E 163.8(10) . . . . ?
C8C C4C C5C C6C 179.6(9) . . . . ?
O9C C8C N24D C23D -3.0(16) . . . . ?
C10C C6C C7C N2C 178.8(9) . . . . ?
O11C C10C N26E C25E 5.0(18) . . . . ?
C21D C33D C34D C27D 7.4(10) . . . . ?
C21D C33D C34D C35D -173.6(7) . . . . ?
C21D C33D C38D C31D -5.6(10) . . . . ?
C21D C33D C38D C37D 173.0(7) . . . . ?
N22D C21D C33D C34D -98.3(9) . . . . ?
N22D C21D C33D C38D 85.2(10) . . . . ?
C23D C35D C36D C29D 0.2(11) . . . . ?
C23D C35D C36D C37D -177.4(7) . . . . ?
N24D C23D C35D C34D 95.5(9) . . . . ?
N24D C23D C35D C36D -88.1(9) . . . . ?
C25D C37D C38D C31D 4.7(10) . . . . ?
C25D C37D C38D C33D -173.9(7) . . . . ?
N26D C25D C37D C36D 83.7(9) . . . . ?
N26D C25D C37D C38D -100.5(9) . . . . ?
C27D C34D C35D C23D -5.1(10) . . . . ?
C27D C34D C35D C36D 178.5(7) . . . . ?
C28D C27D C34D C33D -90.4(9) . . . . ?
C28D C27D C34D C35D 90.5(10) . . . . ?
C29D C36D C37D C25D -1.4(11) . . . . ?
C29D C36D C37D C38D -177.3(7) . . . . ?
C30D C29D C36D C35D -87.8(11) . . . . ?
C30D C29D C36D C37D 89.8(10) . . . . ?
C32D C31D C38D C33D 92.0(11) . . . . ?
C32D C31D C38D C37D -86.5(11) . . . . ?
C33D C21D N22D C8A -165.1(9) . . . . ?
C33D C34D C35D C23D 175.8(6) . . . . ?
C33D C34D C35D C36D -0.5(11) . . . . ?
C34D C33D C38D C31D 177.9(7) . . . . ?
C34D C33D C38D C37D -3.6(10) . . . . ?
C34D C35D C36D C29D 176.6(7) . . . . ?
C34D C35D C36D C37D -1.1(11) . . . . ?
C35D C23D N24D C8C 158.4(9) . . . . ?
C35D C36D C37D C25D 176.3(7) . . . . ?
C35D C36D C37D C38D 0.4(11) . . . . ?
C36D C37D C38D C31D -179.5(7) . . . . ?
C36D C37D C38D C33D 1.9(11) . . . . ?
C37D C25D N26D C8B -148.6(11) . . . . ?
C38D C33D C34D C27D -176.2(7) . . . . ?
C38D C33D C34D C35D 2.9(10) . . . . ?
C21E C33E C34E C27E 6.0(10) . . . . ?
C21E C33E C34E C35E -172.8(7) . . . . ?
N22E C21E C33E C00C 95.9(10) . . . . ?
N22E C21E C33E C34E -88.9(10) . . . . ?
C23E C35E C36E C29E -0.4(11) . . . . ?
C23E C35E C36E C37E -176.6(7) . . . . ?
N24E C23E C35E C34E 100.1(10) . . . . ?
N24E C23E C35E C36E -82.5(10) . . . . ?
N26E C25E C37E C00C -92.7(11) . . . . ?
N26E C25E C37E C36E 89.1(11) . . . . ?
C27E C34E C35E C23E -2.5(11) . . . . ?
C27E C34E C35E C36E -179.9(7) . . . . ?
C28E C27E C34E C33E -92.5(11) . . . . ?
C28E C27E C34E C35E 86.3(11) . . . . ?
C29E C36E C37E C00C -177.8(7) . . . . ?
C29E C36E C37E C25E 0.4(11) . . . . ?
C30E C29E C36E C35E -89.3(13) . . . . ?
C30E C29E C36E C37E 86.9(12) . . . . ?
C31E C00C C33E C21E -8.8(10) . . . . ?
C31E C00C C33E C34E 176.1(7) . . . . ?
C31E C00C C37E C25E 5.4(11) . . . . ?
C31E C00C C37E C36E -176.4(7) . . . . ?
C33E C00C C31E C32E 92.5(10) . . . . ?
C33E C00C C37E C25E -175.5(7) . . . . ?
C33E C00C C37E C36E 2.7(11) . . . . ?
C33E C21E N22E C10A 165.4(9) . . . . ?
C33E C34E C35E C23E 176.3(7) . . . . ?
C33E C34E C35E C36E -1.1(11) . . . . ?
C34E C35E C36E C29E 177.1(7) . . . . ?
C34E C35E C36E C37E 0.8(11) . . . . ?
C35E C23E N24E C10B 152.1(11) . . . . ?
C35E C36E C37E C00C -1.6(11) . . . . ?
C35E C36E C37E C25E 176.6(7) . . . . ?
C37E C00C C31E C32E -88.4(10) . . . . ?
C37E C00C C33E C21E 172.1(6) . . . . ?
C37E C00C C33E C34E -3.0(10) . . . . ?
C37E C25E N26E C10C -159.8(10) . . . . ?
